data_9000415
loop_
_publ_author_name
'Smyth, J. R.'

_publ_section_title
;
 The high temperature crystal chemistry of clinohypersthene
 T = 760 C
;
_journal_name_full 'American Mineralogist'
_journal_page_first 1069
_journal_page_last 1082
_journal_volume 59
_journal_year 1974
_chemical_formula_sum 'Ca0.032 Fe1.332 Mg0.636 O6 Si2'
_chemical_name_mineral Clinohypersthene
_space_group_IT_number 15
_symmetry_space_group_name_Hall '-C 2yc'
_symmetry_space_group_name_H-M 'C 1 2/c 1'
_cell_angle_alpha 90
_cell_angle_beta 110.05
_cell_angle_gamma 90
_cell_length_a 9.851
_cell_length_b 9.045
_cell_length_c 5.326
_cell_formula_units_Z 4
_cell_volume 445.798
_database_code_amcsd 0000425
_diffrn_ambient_temperature 1033.15
_exptl_crystal_density_diffrn 3.625
_cod_original_formula_sum 'Mg.636 Fe1.332 Ca.032 Si2 O6'
_cod_database_code 9000415

loop_
_space_group_symop_operation_xyz
x,y,z
1/2+x,1/2+y,z
x,-y,1/2+z
1/2+x,1/2-y,1/2+z
-x,y,1/2-z
1/2-x,1/2+y,1/2-z
-x,-y,-z
1/2-x,1/2-y,-z

loop_
_atom_site_aniso_label
_atom_site_aniso_U_11
_atom_site_aniso_U_22
_atom_site_aniso_U_33
_atom_site_aniso_U_12
_atom_site_aniso_U_13
_atom_site_aniso_U_23
Mg1 0.02606 0.02528 0.01905 0.00000 0.00434 0.00000
Fe1 0.02606 0.02528 0.01905 0.00000 0.00434 0.00000
Fe2 0.04128 0.03497 0.02569 0.00000 0.00619 0.00000
Mg2 0.04128 0.03497 0.02569 0.00000 0.00619 0.00000
Ca2 0.04128 0.03497 0.02569 0.00000 0.00619 0.00000
Si 0.02419 0.01941 0.02221 -0.00242 0.01063 -0.00156
O1 0.02775 0.02742 0.01832 -0.00348 0.00610 0.00041
O2 0.04542 0.01646 0.04460 -0.00899 0.02580 -0.00926
O3 0.02465 0.09011 0.03078 0.00513 0.01100 -0.01266

loop_
_atom_site_label
_atom_site_fract_x
_atom_site_fract_y
_atom_site_fract_z
_atom_site_occupancy
_atom_site_U_iso_or_equiv
Mg1 0.00000 0.90060 0.25000 0.52100 0.02432
Fe1 0.00000 0.90060 0.25000 0.47900 0.02432
Fe2 0.00000 0.26280 0.25000 0.85300 0.03546
Mg2 0.00000 0.26280 0.25000 0.11500 0.03546
Ca2 0.00000 0.26280 0.25000 0.03200 0.03546
Si 0.29650 0.08880 0.26900 1.00000 0.02115
O1 0.12340 0.08990 0.15440 1.00000 0.02533
O2 0.37880 0.24070 0.36300 1.00000 0.03293
O3 0.35100 0.00920 0.04830 1.00000 0.04813

loop_
_cod_related_entry_id
_cod_related_entry_database
_cod_related_entry_code
1 AMCSD 0000425
